data_2103978
loop_
_publ_author_name
'Muessig, E.'
'Bramnik, K.G.'
'Ehrenberg, H.'

_publ_section_title
;
 Structural investigation of the Na--Fe--Mo--O system
;
_journal_issue 5
_journal_name_full 'Acta Crystallographica Section B'
_journal_page_first 611
_journal_page_last 616
_journal_paper_doi 10.1107/S0108768103016598
_journal_volume 59
_journal_year 2003
_chemical_formula_sum 'Fe4 Mo5 Na O20'
_chemical_formula_weight 1046.09
_chemical_name_systematic
;
  sodium tetrairon pentamolybdate
;
_space_group_IT_number 2
_symmetry_cell_setting triclinic
_symmetry_space_group_name_Hall '-P 1'
_symmetry_space_group_name_H-M 'P -1'
_atom_sites_solution_hydrogens geom
_atom_sites_solution_primary direct
_atom_sites_solution_secondary difmap
_audit_creation_method SHELXL-97
_cell_angle_alpha 87.468(4)
_cell_angle_beta 87.615(4)
_cell_angle_gamma 79.090(4)
_cell_formula_units_Z 2
_cell_length_a 6.9337(3)
_cell_length_b 7.0196(4)
_cell_length_c 17.8033(8)
_cell_measurement_reflns_used 10278
_cell_measurement_temperature 293(2)
_cell_measurement_theta_max 43.59
_cell_measurement_theta_min 2.29
_cell_volume 849.54(7)
_computing_cell_refinement
;
CrysAlis RED (Oxford Diffraction Limited, 2001)
;
_computing_data_collection
;
CrysAlis CCD (Oxford Diffraction Limited, 2001)
;
_computing_data_reduction
;
CrysAlis RED (Oxford Diffraction Limited, 2001)
;
_computing_molecular_graphics 'Diamond (Brandenburg, 2001)'
_computing_publication_material 'SHELXL-97 (Sheldrick, 1997)'
_computing_structure_refinement 'SHELXL-97 (Sheldrick, 1997)'
_computing_structure_solution 'SHELXS-97 (Sheldrick, 1990)'
_diffrn_ambient_temperature 293(2)
_diffrn_measured_fraction_theta_full 0.900
_diffrn_measured_fraction_theta_max 0.900
_diffrn_measurement_device_type
;
Oxford Diffraction Xcalibur (TM) Single Crystal X-ray Diffractometer
with Sapphire CCD detector
;
_diffrn_measurement_method
;
Rotation method data acquisition using omega and phi scans(s)
;
_diffrn_radiation_monochromator graphite
_diffrn_radiation_source 'fine-focus sealed tube'
_diffrn_radiation_type MoK\a
_diffrn_radiation_wavelength 0.71073
_diffrn_reflns_av_R_equivalents 0.0346
_diffrn_reflns_av_sigmaI/netI 0.0356
_diffrn_reflns_limit_h_max 13
_diffrn_reflns_limit_h_min -13
_diffrn_reflns_limit_k_max 13
_diffrn_reflns_limit_k_min -13
_diffrn_reflns_limit_l_max 34
_diffrn_reflns_limit_l_min -34
_diffrn_reflns_number 37235
_diffrn_reflns_theta_full 43.59
_diffrn_reflns_theta_max 43.59
_diffrn_reflns_theta_min 2.29
_exptl_absorpt_coefficient_mu 6.998
_exptl_absorpt_correction_T_max 0.44426
_exptl_absorpt_correction_T_min 0.29993
_exptl_absorpt_correction_type 'numeric analytical'
_exptl_crystal_colour black
_exptl_crystal_density_diffrn 4.089
_exptl_crystal_density_method 'not measured'
_exptl_crystal_description prism
_exptl_crystal_F_000 970
_exptl_crystal_size_max 0.21
_exptl_crystal_size_mid 0.19
_exptl_crystal_size_min 0.14
_refine_diff_density_max 1.544
_refine_diff_density_min -2.287
_refine_ls_extinction_method none
_refine_ls_goodness_of_fit_ref 1.126
_refine_ls_hydrogen_treatment mixed
_refine_ls_matrix_type full
_refine_ls_number_parameters 271
_refine_ls_number_reflns 11711
_refine_ls_number_restraints 0
_refine_ls_restrained_S_all 1.126
_refine_ls_R_factor_all 0.0428
_refine_ls_R_factor_gt 0.0315
_refine_ls_shift/su_max 0.002
_refine_ls_shift/su_mean 0.000
_refine_ls_structure_factor_coef Fsqd
_refine_ls_weighting_details 'calc w=1/[\s^2^(Fo^2^)+(0.0311P)^2^+1.1496P] where P=(Fo^2^+2Fc^2^)/3'
_refine_ls_weighting_scheme calc
_refine_ls_wR_factor_gt 0.0751
_refine_ls_wR_factor_ref 0.0778
_reflns_number_gt 9620
_reflns_number_total 11
_reflns_threshold_expression >2sigma(I)
_cod_data_source_file os5002.cif
_cod_data_source_block (1)
_cod_original_sg_symbol_H-M P-1
_cod_database_code 2103978

loop_
_symmetry_equiv_pos_as_xyz
'x, y, z'
'-x, -y, -z'

loop_
_atom_site_label
_atom_site_fract_x
_atom_site_fract_y
_atom_site_fract_z
_atom_site_U_iso_or_equiv
_atom_site_adp_type
_atom_site_calc_flag
_atom_site_occupancy
_atom_site_type_symbol
Mo1 0.72970(3) 0.93852(3) 0.094013(11) 0.00895(3) Uani d 1 Mo
Mo2 0.68051(3) 0.22041(3) 0.309457(11) 0.01007(4) Uani d 1 Mo
Mo3 0.21711(3) 0.82601(3) 0.285406(10) 0.00866(3) Uani d 1 Mo
Mo4 0.72965(3) 0.68980(3) 0.473930(10) 0.00867(3) Uani d 1 Mo
Mo5 0.24818(3) 0.54462(3) 0.086520(11) 0.00985(4) Uani d 1 Mo
Fe1 0.75239(5) 0.69668(5) 0.265675(18) 0.00869(5) Uani d 1 Fe
Fe2 0.81431(5) 0.17149(5) 0.507320(19) 0.00903(5) Uani d 1 Fe
Fe3 0.77718(5) 0.42412(5) 0.125698(18) 0.00898(5) Uani d 1 Fe
Fe4 1.17232(5) 1.08132(5) 0.114821(19) 0.01041(6) Uani d 1 Fe
O1 0.8756(3) 0.8648(3) 0.49781(11) 0.0148(3) Uani d 1 O
O2 0.5156(3) 0.2131(3) 0.50552(14) 0.0224(4) Uani d 1 O
O3 0.8002(4) 0.8836(3) 0.00156(11) 0.0213(4) Uani d 1 O
O4 0.4354(3) 0.2959(4) 0.33180(14) 0.0241(4) Uani d 1 O
O5 0.8183(3) 0.2012(3) 0.39139(11) 0.0182(4) Uani d 1 O
O6 0.4597(3) 0.7133(3) 0.26435(13) 0.0195(4) Uani d 1 O
O7 1.1677(4) 0.7869(3) 0.11036(14) 0.0250(5) Uani d 1 O
O8 0.7503(4) 0.4661(4) 0.01112(12) 0.0240(4) Uani d 1 O
O9 0.4804(3) 1.0328(3) 0.10127(14) 0.0227(4) Uani d 1 O
O10 0.7688(3) 0.7137(3) 0.15068(10) 0.0126(3) Uani d 1 O
O11 0.8557(3) 1.1265(3) 0.11898(11) 0.0130(3) Uani d 1 O
O12 0.7763(3) 0.3974(3) 0.24658(10) 0.0131(3) Uani d 1 O
O13 0.0867(3) 0.3883(3) 0.12592(11) 0.0145(3) Uani d 1 O
O14 0.0519(3) 0.6656(3) 0.26884(12) 0.0169(3) Uani d 1 O
O15 0.1620(3) 1.0480(3) 0.23241(11) 0.0172(3) Uani d 1 O
O16 0.1948(4) 0.8830(3) 0.37977(11) 0.0211(4) Uani d 1 O
O17 0.7987(3) 0.4674(3) 0.52384(12) 0.0190(4) Uani d 1 O
O18 0.7133(4) -0.0097(3) 0.26918(13) 0.0232(4) Uani d 1 O
O19 0.7568(4) 0.6465(4) 0.37741(11) 0.0243(5) Uani d 1 O
O20 0.4795(3) 0.4586(4) 0.12356(13) 0.0226(4) Uani d 1 O
Na1 0.1189(3) 0.3361(3) 0.3029(3) 0.0945(13) Uani d 1 Na

loop_
_atom_site_aniso_label
_atom_site_aniso_U_11
_atom_site_aniso_U_22
_atom_site_aniso_U_33
_atom_site_aniso_U_12
_atom_site_aniso_U_13
_atom_site_aniso_U_23
Mo1 0.01045(8) 0.00738(6) 0.00965(7) -0.00317(6) -0.00216(6) 0.00103(5)
Mo2 0.01052(8) 0.00899(7) 0.01100(7) -0.00297(6) -0.00057(6) 0.00155(5)
Mo3 0.00790(8) 0.00930(7) 0.00877(7) -0.00168(6) -0.00036(5) 0.00003(5)
Mo4 0.00969(8) 0.00895(7) 0.00815(7) -0.00369(6) -0.00060(5) -0.00023(5)
Mo5 0.01054(8) 0.00900(7) 0.01074(7) -0.00416(6) 0.00222(6) -0.00084(5)
Fe1 0.00955(14) 0.00881(11) 0.00812(11) -0.00273(10) -0.00006(10) -0.00084(9)
Fe2 0.00848(14) 0.00896(11) 0.00956(11) -0.00136(10) -0.00034(10) -0.00052(9)
Fe3 0.00952(14) 0.00798(11) 0.00946(12) -0.00154(10) -0.00043(10) -0.00103(9)
Fe4 0.01065(15) 0.00930(12) 0.01119(12) -0.00189(10) 0.00037(10) 0.00002(9)
O1 0.0132(8) 0.0136(7) 0.0191(8) -0.0060(6) -0.0012(6) -0.0021(6)
O2 0.0123(9) 0.0234(10) 0.0316(11) -0.0032(7) -0.0011(8) -0.0023(8)
O3 0.0317(12) 0.0207(9) 0.0120(7) -0.0062(8) -0.0018(7) -0.0006(6)
O4 0.0113(9) 0.0299(11) 0.0299(11) -0.0021(8) 0.0009(8) 0.0025(9)
O5 0.0196(10) 0.0202(8) 0.0139(7) -0.0018(7) -0.0036(7) 0.0024(6)
O6 0.0109(8) 0.0185(8) 0.0280(10) -0.0001(7) 0.0023(7) -0.0040(7)
O7 0.0325(13) 0.0117(8) 0.0314(11) -0.0071(8) 0.0108(9) -0.0047(7)
O8 0.0318(13) 0.0281(11) 0.0127(8) -0.0086(9) 0.0022(8) 0.0015(7)
O9 0.0119(9) 0.0213(9) 0.0347(12) -0.0018(7) -0.0050(8) 0.0016(8)
O10 0.0166(8) 0.0102(6) 0.0108(6) -0.0028(6) 0.0001(6) 0.0016(5)
O11 0.0123(8) 0.0113(6) 0.0165(7) -0.0044(6) -0.0009(6) -0.0021(5)
O12 0.0137(8) 0.0117(6) 0.0135(7) -0.0025(6) 0.0011(6) 0.0022(5)
O13 0.0127(8) 0.0116(7) 0.0197(8) -0.0048(6) 0.0045(6) -0.0012(6)
O14 0.0136(9) 0.0178(8) 0.0208(8) -0.0066(7) -0.0031(7) 0.0005(6)
O15 0.0226(10) 0.0128(7) 0.0160(8) -0.0028(7) -0.0062(7) 0.0034(6)
O16 0.0291(12) 0.0240(9) 0.0100(7) -0.0043(8) 0.0004(7) -0.0016(6)
O17 0.0242(11) 0.0123(7) 0.0200(8) -0.0035(7) 0.0009(7) 0.0027(6)
O18 0.0327(13) 0.0141(8) 0.0244(10) -0.0086(8) 0.0023(9) -0.0014(7)
O19 0.0383(14) 0.0273(10) 0.0099(7) -0.0124(10) -0.0003(8) -0.0014(7)
O20 0.0148(10) 0.0299(11) 0.0249(10) -0.0083(8) -0.0014(8) -0.0028(8)
Na1 0.0278(10) 0.0208(8) 0.237(4) 0.0006(7) -0.0510(17) -0.0092(15)

loop_
_atom_type_symbol
_atom_type_description
_atom_type_scat_dispersion_real
_atom_type_scat_dispersion_imag
_atom_type_scat_source
Na Na 0.0362 0.0249 'International Tables Vol C Tables 4.2.6.8 and 6.1.1.4'
Fe Fe 0.3463 0.8444 'International Tables Vol C Tables 4.2.6.8 and 6.1.1.4'
Mo Mo -1.6832 0.6857 'International Tables Vol C Tables 4.2.6.8 and 6.1.1.4'
O O 0.0106 0.0060 'International Tables Vol C Tables 4.2.6.8 and 6.1.1.4'

loop_
_geom_angle_atom_site_label_1
_geom_angle_atom_site_label_2
_geom_angle_atom_site_label_3
_geom_angle_site_symmetry_1
_geom_angle_site_symmetry_3
_geom_angle
O9 Mo1 O3 . . 110.55(12)
O9 Mo1 O11 . . 106.98(10)
O3 Mo1 O11 . . 106.95(10)
O9 Mo1 O10 . . 106.31(10)
O3 Mo1 O10 . . 108.21(9)
O11 Mo1 O10 . . 117.78(9)
O4 Mo2 O5 . . 109.91(11)
O4 Mo2 O18 . . 108.73(12)
O5 Mo2 O18 . . 109.17(11)
O4 Mo2 O12 . . 111.67(11)
O5 Mo2 O12 . . 105.71(10)
O18 Mo2 O12 . . 111.59(9)
O4 Mo2 Na1 . 1_655 145.79(10)
O5 Mo2 Na1 . 1_655 59.69(10)
O18 Mo2 Na1 . 1_655 105.38(10)
O12 Mo2 Na1 . 1_655 51.14(9)
O16 Mo3 O6 . . 109.20(12)
O16 Mo3 O15 . . 106.97(10)
O6 Mo3 O15 . . 109.22(11)
O16 Mo3 O14 . . 108.53(10)
O6 Mo3 O14 . . 110.25(10)
O15 Mo3 O14 . . 112.57(10)
O16 Mo3 Na1 . 1_565 69.79(11)
O6 Mo3 Na1 . 1_565 117.79(8)
O15 Mo3 Na1 . 1_565 37.46(10)
O14 Mo3 Na1 . 1_565 129.58(8)
O16 Mo3 Na1 . . 99.11(10)
O6 Mo3 Na1 . . 85.09(8)
O15 Mo3 Na1 . . 143.36(9)
O14 Mo3 Na1 . . 32.66(8)
Na1 Mo3 Na1 1_565 . 156.57(10)
O2 Mo4 O19 2_666 . 108.47(13)
O2 Mo4 O17 2_666 . 109.97(11)
O19 Mo4 O17 . . 108.27(11)
O2 Mo4 O1 2_666 . 108.07(10)
O19 Mo4 O1 . . 110.21(10)
O17 Mo4 O1 . . 111.80(10)
O8 Mo5 O20 2_665 . 112.77(12)
O8 Mo5 O7 2_665 1_455 108.17(12)
O20 Mo5 O7 . 1_455 109.27(12)
O8 Mo5 O13 2_665 . 107.92(10)
O20 Mo5 O13 . . 106.70(11)
O7 Mo5 O13 1_455 . 112.07(10)
O19 Fe1 O6 . . 92.45(10)
O19 Fe1 O18 . 1_565 95.94(10)
O6 Fe1 O18 . 1_565 90.21(10)
O19 Fe1 O10 . . 172.81(9)
O6 Fe1 O10 . . 90.70(9)
O18 Fe1 O10 1_565 . 90.51(8)
O19 Fe1 O14 . 1_655 86.30(10)
O6 Fe1 O14 . 1_655 177.15(9)
O18 Fe1 O14 1_565 1_655 92.47(10)
O10 Fe1 O14 . 1_655 90.26(8)
O19 Fe1 O12 . . 91.63(9)
O6 Fe1 O12 . . 86.42(8)
O18 Fe1 O12 1_565 . 171.83(9)
O10 Fe1 O12 . . 82.11(7)
O14 Fe1 O12 1_655 . 91.05(8)
O19 Fe1 Na1 . 1_655 71.64(11)
O6 Fe1 Na1 . 1_655 132.66(8)
O18 Fe1 Na1 1_565 1_655 134.50(9)
O10 Fe1 Na1 . 1_655 101.53(10)
O14 Fe1 Na1 1_655 1_655 44.49(7)
O12 Fe1 Na1 . 1_655 51.24(7)
O16 Fe2 O2 2_666 . 90.62(10)
O16 Fe2 O5 2_666 . 174.64(9)
O2 Fe2 O5 . . 88.08(10)
O16 Fe2 O17 2_666 . 90.60(9)
O2 Fe2 O17 . . 90.31(9)
O5 Fe2 O17 . . 94.61(9)
O16 Fe2 O1 2_666 2_766 92.88(9)
O2 Fe2 O1 . 2_766 176.43(9)
O5 Fe2 O1 . 2_766 88.48(9)
O17 Fe2 O1 . 2_766 89.01(8)
O16 Fe2 O1 2_666 1_545 86.02(9)
O2 Fe2 O1 . 1_545 98.23(9)
O5 Fe2 O1 . 1_545 89.01(8)
O17 Fe2 O1 . 1_545 170.84(9)
O1 Fe2 O1 2_766 1_545 82.67(7)
O20 Fe3 O8 . . 82.27(10)
O20 Fe3 O11 . 1_545 100.59(9)
O8 Fe3 O11 . 1_545 93.07(9)
O20 Fe3 O10 . . 93.22(9)
O8 Fe3 O10 . . 97.32(9)
O11 Fe3 O10 1_545 . 163.72(8)
O20 Fe3 O13 . 1_655 179.04(9)
O8 Fe3 O13 . 1_655 96.77(9)
O11 Fe3 O13 1_545 1_655 79.32(7)
O10 Fe3 O13 . 1_655 87.02(7)
O20 Fe3 O12 . . 92.66(9)
O8 Fe3 O12 . . 174.28(9)
O11 Fe3 O12 1_545 . 90.45(7)
O10 Fe3 O12 . . 80.26(7)
O13 Fe3 O12 1_655 . 88.30(8)
O7 Fe4 O3 . 2_775 93.13(9)
O7 Fe4 O15 . 1_655 87.94(9)
O3 Fe4 O15 2_775 1_655 176.61(10)
O7 Fe4 O9 . 1_655 92.14(10)
O3 Fe4 O9 2_775 1_655 80.11(10)
O15 Fe4 O9 1_655 1_655 96.64(10)
O7 Fe4 O13 . 1_665 163.12(9)
O3 Fe4 O13 2_775 1_665 91.08(8)
O15 Fe4 O13 1_655 1_665 88.80(8)
O9 Fe4 O13 1_655 1_665 104.69(8)
O7 Fe4 O11 . . 86.60(9)
O3 Fe4 O11 2_775 . 95.40(9)
O15 Fe4 O11 1_655 . 87.87(8)
O9 Fe4 O11 1_655 . 175.27(9)
O13 Fe4 O11 1_665 . 76.73(7)
Mo4 O1 Fe2 . 2_766 126.98(10)
Mo4 O1 Fe2 . 1_565 133.57(12)
Fe2 O1 Fe2 2_766 1_565 97.33(7)
Mo4 O2 Fe2 2_666 . 159.73(14)
Mo1 O3 Fe4 . 2_775 159.30(14)
Mo2 O4 Na1 . . 150.88(18)
Mo2 O5 Fe2 . . 146.35(13)
Mo2 O5 Na1 . 1_655 87.91(10)
Fe2 O5 Na1 . 1_655 124.39(12)
Mo3 O6 Fe1 . . 152.61(13)
Mo5 O7 Fe4 1_655 . 157.61(14)
Mo5 O8 Fe3 2_665 . 168.91(16)
Mo1 O9 Fe4 . 1_455 167.01(14)
Mo1 O10 Fe1 . . 124.81(9)
Mo1 O10 Fe3 . . 133.03(10)
Fe1 O10 Fe3 . . 100.87(8)
Mo1 O11 Fe3 . 1_565 134.26(11)
Mo1 O11 Fe4 . . 120.94(9)
Fe3 O11 Fe4 1_565 . 102.46(7)
Mo2 O12 Fe1 . . 125.88(9)
Mo2 O12 Fe3 . . 128.99(10)
Fe1 O12 Fe3 . . 96.61(7)
Mo2 O12 Na1 . 1_655 95.10(11)
Fe1 O12 Na1 . 1_655 88.80(8)
Fe3 O12 Na1 . 1_655 114.61(12)
Mo5 O13 Fe3 . 1_455 130.03(11)
Mo5 O13 Fe4 . 1_445 118.75(9)
Fe3 O13 Fe4 1_455 1_445 101.42(8)
Mo3 O14 Fe1 . 1_455 134.45(12)
Mo3 O14 Na1 . . 122.79(13)
Fe1 O14 Na1 1_455 . 97.44(9)
Mo3 O15 Fe4 . 1_455 126.21(11)
Mo3 O15 Na1 . 1_565 115.76(13)
Fe4 O15 Na1 1_455 1_565 117.38(13)
Mo3 O16 Fe2 . 2_666 156.25(14)
Mo4 O17 Fe2 . . 138.43(13)
Mo2 O18 Fe1 . 1_545 157.87(14)
Mo4 O19 Fe1 . . 160.02(15)
Mo5 O20 Fe3 . . 155.00(14)
O4 Na1 O14 . . 101.12(12)
O4 Na1 O15 . 1_545 94.43(13)
O14 Na1 O15 . 1_545 133.1(2)
O4 Na1 O12 . 1_455 170.1(2)
O14 Na1 O12 . 1_455 74.55(10)
O15 Na1 O12 1_545 1_455 82.63(11)
O4 Na1 O5 . 1_455 125.82(18)
O14 Na1 O5 . 1_455 115.02(12)
O15 Na1 O5 1_545 1_455 89.16(9)
O12 Na1 O5 1_455 1_455 63.79(8)
O4 Na1 Mo2 . 1_455 154.32(15)
O14 Na1 Mo2 . 1_455 102.73(9)
O15 Na1 Mo2 1_545 1_455 76.02(8)
O12 Na1 Mo2 1_455 1_455 33.76(5)
O5 Na1 Mo2 1_455 1_455 32.40(5)
O4 Na1 Fe1 . 1_455 138.17(10)
O14 Na1 Fe1 . 1_455 38.07(6)
O15 Na1 Fe1 1_545 1_455 119.56(12)
O12 Na1 Fe1 1_455 1_455 39.97(5)
O5 Na1 Fe1 1_455 1_455 81.35(8)
Mo2 Na1 Fe1 1_455 1_455 64.68(4)
O4 Na1 Mo3 . 1_545 84.71(9)
O14 Na1 Mo3 . 1_545 159.85(18)
O15 Na1 Mo3 1_545 1_545 26.78(6)
O12 Na1 Mo3 1_455 1_545 96.47(7)
O5 Na1 Mo3 1_455 1_545 74.98(7)
Mo2 Na1 Mo3 1_455 1_545 76.12(4)
Fe1 Na1 Mo3 1_455 1_545 136.43(7)
O4 Na1 Mo3 . . 77.02(9)
O14 Na1 Mo3 . . 24.55(6)
O15 Na1 Mo3 1_545 . 139.84(17)
O12 Na1 Mo3 1_455 . 99.09(8)
O5 Na1 Mo3 1_455 . 127.84(11)
Mo2 Na1 Mo3 1_455 . 125.41(6)
Fe1 Na1 Mo3 1_455 . 61.36(4)
Mo3 Na1 Mo3 1_545 . 156.57(10)

loop_
_geom_bond_atom_site_label_1
_geom_bond_atom_site_label_2
_geom_bond_site_symmetry_2
_geom_bond_distance
Mo1 O9 . 1.732(2)
Mo1 O3 . 1.736(2)
Mo1 O11 . 1.7947(17)
Mo1 O10 . 1.8171(18)
Mo2 O4 . 1.717(2)
Mo2 O5 . 1.763(2)
Mo2 O18 . 1.768(2)
Mo2 O12 . 1.8345(17)
Mo2 Na1 1_655 3.288(2)
Mo3 O16 . 1.738(2)
Mo3 O6 . 1.751(2)
Mo3 O15 . 1.772(2)
Mo3 O14 . 1.7927(19)
Mo3 Na1 1_565 3.541(2)
Mo3 Na1 . 3.628(2)
Mo4 O2 2_666 1.738(2)
Mo4 O19 . 1.754(2)
Mo4 O17 . 1.757(2)
Mo4 O1 . 1.8072(18)
Mo5 O8 2_665 1.743(2)
Mo5 O20 . 1.749(3)
Mo5 O7 1_455 1.752(2)
Mo5 O13 . 1.8113(17)
Fe1 O19 . 2.005(2)
Fe1 O6 . 2.011(2)
Fe1 O18 1_565 2.031(2)
Fe1 O10 . 2.0451(18)
Fe1 O14 1_655 2.049(2)
Fe1 O12 . 2.1172(18)
Fe1 Na1 1_655 3.295(2)
Fe2 O16 2_666 2.030(2)
Fe2 O2 . 2.037(2)
Fe2 O5 . 2.065(2)
Fe2 O17 . 2.092(2)
Fe2 O1 2_766 2.115(2)
Fe2 O1 1_545 2.1271(19)
Fe3 O20 . 2.034(2)
Fe3 O8 . 2.059(2)
Fe3 O11 1_545 2.0646(18)
Fe3 O10 . 2.0897(18)
Fe3 O13 1_655 2.113(2)
Fe3 O12 . 2.1518(19)
Fe4 O7 . 2.078(2)
Fe4 O3 2_775 2.081(2)
Fe4 O15 1_655 2.096(2)
Fe4 O9 1_655 2.104(2)
Fe4 O13 1_665 2.1396(19)
Fe4 O11 . 2.157(2)
O1 Fe2 2_766 2.115(2)
O1 Fe2 1_565 2.1271(19)
O2 Mo4 2_666 1.738(2)
O3 Fe4 2_775 2.081(2)
O4 Na1 . 2.237(3)
O5 Na1 1_655 2.840(4)
O7 Mo5 1_655 1.752(2)
O8 Mo5 2_665 1.743(2)
O9 Fe4 1_455 2.104(2)
O11 Fe3 1_565 2.0646(18)
O12 Na1 1_655 2.570(3)
O13 Fe3 1_455 2.113(2)
O13 Fe4 1_445 2.1396(19)
O14 Fe1 1_455 2.049(2)
O14 Na1 . 2.329(3)
O15 Fe4 1_455 2.096(2)
O15 Na1 1_565 2.391(3)
O16 Fe2 2_666 2.030(2)
O18 Fe1 1_545 2.031(2)
Na1 O15 1_545 2.391(3)
Na1 O12 1_455 2.570(3)
Na1 O5 1_455 2.840(4)
Na1 Mo2 1_455 3.288(2)
Na1 Fe1 1_455 3.295(2)
Na1 Mo3 1_545 3.541(2)

loop_
_geom_torsion_atom_site_label_1
_geom_torsion_atom_site_label_2
_geom_torsion_atom_site_label_3
_geom_torsion_atom_site_label_4
_geom_torsion_site_symmetry_1
_geom_torsion_site_symmetry_4
_geom_torsion
O2 Mo4 O1 Fe2 2_666 2_766 175.91(13)
O19 Mo4 O1 Fe2 . 2_766 -65.72(17)
O17 Mo4 O1 Fe2 . 2_766 54.75(15)
O2 Mo4 O1 Fe2 2_666 1_565 -24.55(18)
O19 Mo4 O1 Fe2 . 1_565 93.82(16)
O17 Mo4 O1 Fe2 . 1_565 -145.71(14)
O16 Fe2 O2 Mo4 2_666 2_666 58.2(4)
O5 Fe2 O2 Mo4 . 2_666 -127.0(4)
O17 Fe2 O2 Mo4 . 2_666 -32.4(4)
O1 Fe2 O2 Mo4 2_766 2_666 -111.3(13)
O1 Fe2 O2 Mo4 1_545 2_666 144.3(4)
O9 Mo1 O3 Fe4 . 2_775 48.9(4)
O11 Mo1 O3 Fe4 . 2_775 -67.2(4)
O10 Mo1 O3 Fe4 . 2_775 165.0(4)
O5 Mo2 O4 Na1 . . -164.2(3)
O18 Mo2 O4 Na1 . . -44.7(3)
O12 Mo2 O4 Na1 . . 78.8(3)
Na1 Mo2 O4 Na1 1_655 . 130.8(3)
O4 Mo2 O5 Fe2 . . 21.0(3)
O18 Mo2 O5 Fe2 . . -98.2(2)
O12 Mo2 O5 Fe2 . . 141.6(2)
Na1 Mo2 O5 Fe2 1_655 . 164.8(3)
O4 Mo2 O5 Na1 . 1_655 -143.81(10)
O18 Mo2 O5 Na1 . 1_655 97.01(10)
O12 Mo2 O5 Na1 . 1_655 -23.15(10)
O16 Fe2 O5 Mo2 2_666 . 67.4(11)
O2 Fe2 O5 Mo2 . . -8.7(2)
O17 Fe2 O5 Mo2 . . -98.9(2)
O1 Fe2 O5 Mo2 2_766 . 172.3(2)
O1 Fe2 O5 Mo2 1_545 . 89.6(2)
O16 Fe2 O5 Na1 2_666 1_655 -131.1(10)
O2 Fe2 O5 Na1 . 1_655 152.78(13)
O17 Fe2 O5 Na1 . 1_655 62.63(13)
O1 Fe2 O5 Na1 2_766 1_655 -26.26(12)
O1 Fe2 O5 Na1 1_545 1_655 -108.95(12)
O16 Mo3 O6 Fe1 . . -49.3(3)
O15 Mo3 O6 Fe1 . . 67.4(3)
O14 Mo3 O6 Fe1 . . -168.4(3)
Na1 Mo3 O6 Fe1 1_565 . 27.4(3)
Na1 Mo3 O6 Fe1 . . -147.2(3)
O19 Fe1 O6 Mo3 . . 68.6(3)
O18 Fe1 O6 Mo3 1_565 . -27.4(3)
O10 Fe1 O6 Mo3 . . -117.9(3)
O14 Fe1 O6 Mo3 1_655 . 132.4(16)
O12 Fe1 O6 Mo3 . . 160.0(3)
Na1 Fe1 O6 Mo3 1_655 . 135.6(3)
O3 Fe4 O7 Mo5 2_775 1_655 54.0(5)
O15 Fe4 O7 Mo5 1_655 1_655 -122.8(5)
O9 Fe4 O7 Mo5 1_655 1_655 -26.2(5)
O13 Fe4 O7 Mo5 1_665 1_655 158.2(3)
O11 Fe4 O7 Mo5 . 1_655 149.2(5)
O20 Fe3 O8 Mo5 . 2_665 -114.6(8)
O11 Fe3 O8 Mo5 1_545 2_665 -14.3(8)
O10 Fe3 O8 Mo5 . 2_665 153.2(8)
O13 Fe3 O8 Mo5 1_655 2_665 65.3(8)
O12 Fe3 O8 Mo5 . 2_665 -142.2(7)
O3 Mo1 O9 Fe4 . 1_455 91.0(7)
O11 Mo1 O9 Fe4 . 1_455 -152.9(7)
O10 Mo1 O9 Fe4 . 1_455 -26.2(7)
O9 Mo1 O10 Fe1 . . -71.48(15)
O3 Mo1 O10 Fe1 . . 169.75(13)
O11 Mo1 O10 Fe1 . . 48.39(15)
O9 Mo1 O10 Fe3 . . 92.94(16)
O3 Mo1 O10 Fe3 . . -25.83(18)
O11 Mo1 O10 Fe3 . . -147.18(13)
O19 Fe1 O10 Mo1 . . -158.8(7)
O6 Fe1 O10 Mo1 . . 85.21(13)
O18 Fe1 O10 Mo1 1_565 . -5.00(14)
O14 Fe1 O10 Mo1 1_655 . -97.48(13)
O12 Fe1 O10 Mo1 . . 171.50(14)
Na1 Fe1 O10 Mo1 1_655 . -140.83(11)
O19 Fe1 O10 Fe3 . . 32.7(8)
O6 Fe1 O10 Fe3 . . -83.26(9)
O18 Fe1 O10 Fe3 1_565 . -173.47(10)
O14 Fe1 O10 Fe3 1_655 . 94.05(9)
O12 Fe1 O10 Fe3 . . 3.03(8)
Na1 Fe1 O10 Fe3 1_655 . 50.70(8)
O20 Fe3 O10 Mo1 . . -77.87(15)
O8 Fe3 O10 Mo1 . . 4.74(16)
O11 Fe3 O10 Mo1 1_545 . 134.0(2)
O13 Fe3 O10 Mo1 1_655 . 101.19(15)
O12 Fe3 O10 Mo1 . . -170.02(16)
O20 Fe3 O10 Fe1 . . 89.15(10)
O8 Fe3 O10 Fe1 . . 171.77(10)
O11 Fe3 O10 Fe1 1_545 . -59.0(3)
O13 Fe3 O10 Fe1 1_655 . -91.79(9)
O12 Fe3 O10 Fe1 . . -3.00(8)
O9 Mo1 O11 Fe3 . 1_565 -18.63(17)
O3 Mo1 O11 Fe3 . 1_565 99.85(15)
O10 Mo1 O11 Fe3 . 1_565 -138.15(13)
O9 Mo1 O11 Fe4 . . -177.92(12)
O3 Mo1 O11 Fe4 . . -59.44(14)
O10 Mo1 O11 Fe4 . . 62.56(13)
O7 Fe4 O11 Mo1 . . -15.69(12)
O3 Fe4 O11 Mo1 2_775 . 77.13(12)
O15 Fe4 O11 Mo1 1_655 . -103.75(12)
O9 Fe4 O11 Mo1 1_655 . 59.0(10)
O13 Fe4 O11 Mo1 1_665 . 166.97(13)
O7 Fe4 O11 Fe3 . 1_565 179.34(10)
O3 Fe4 O11 Fe3 2_775 1_565 -87.83(9)
O15 Fe4 O11 Fe3 1_655 1_565 91.28(9)
O9 Fe4 O11 Fe3 1_655 1_565 -106.0(10)
O13 Fe4 O11 Fe3 1_665 1_565 2.01(8)
O4 Mo2 O12 Fe1 . . 53.14(16)
O5 Mo2 O12 Fe1 . . -66.36(15)
O18 Mo2 O12 Fe1 . . 175.07(13)
Na1 Mo2 O12 Fe1 1_655 . -92.21(15)
O4 Mo2 O12 Fe3 . . -87.06(15)
O5 Mo2 O12 Fe3 . . 153.44(13)
O18 Mo2 O12 Fe3 . . 34.87(17)
Na1 Mo2 O12 Fe3 1_655 . 127.59(17)
O4 Mo2 O12 Na1 . 1_655 145.35(12)
O5 Mo2 O12 Na1 . 1_655 25.84(12)
O18 Mo2 O12 Na1 . 1_655 -92.72(13)
O19 Fe1 O12 Mo2 . . 30.70(15)
O6 Fe1 O12 Mo2 . . -61.65(14)
O18 Fe1 O12 Mo2 1_565 . -127.4(6)
O10 Fe1 O12 Mo2 . . -152.86(14)
O14 Fe1 O12 Mo2 1_655 . 117.03(13)
Na1 Fe1 O12 Mo2 1_655 . 95.42(17)
O19 Fe1 O12 Fe3 . . -179.36(10)
O6 Fe1 O12 Fe3 . . 88.30(9)
O18 Fe1 O12 Fe3 1_565 . 22.5(7)
O10 Fe1 O12 Fe3 . . -2.91(8)
O14 Fe1 O12 Fe3 1_655 . -93.03(9)
Na1 Fe1 O12 Fe3 1_655 . -114.63(13)
O19 Fe1 O12 Na1 . 1_655 -64.72(13)
O6 Fe1 O12 Na1 . 1_655 -157.07(13)
O18 Fe1 O12 Na1 1_565 1_655 137.2(6)
O10 Fe1 O12 Na1 . 1_655 111.72(12)
O14 Fe1 O12 Na1 1_655 1_655 21.61(12)
O20 Fe3 O12 Mo2 . . 58.58(14)
O8 Fe3 O12 Mo2 . . 86.0(9)
O11 Fe3 O12 Mo2 1_545 . -42.05(13)
O10 Fe3 O12 Mo2 . . 151.39(14)
O13 Fe3 O12 Mo2 1_655 . -121.35(13)
O20 Fe3 O12 Fe1 . . -89.95(9)
O8 Fe3 O12 Fe1 . . -62.5(9)
O11 Fe3 O12 Fe1 1_545 . 169.43(8)
O10 Fe3 O12 Fe1 . . 2.86(8)
O13 Fe3 O12 Fe1 1_655 . 90.13(8)
O20 Fe3 O12 Na1 . 1_655 178.35(11)
O8 Fe3 O12 Na1 . 1_655 -154.2(8)
O11 Fe3 O12 Na1 1_545 1_655 77.72(10)
O10 Fe3 O12 Na1 . 1_655 -88.84(10)
O13 Fe3 O12 Na1 1_655 1_655 -1.58(9)
O8 Mo5 O13 Fe3 2_665 1_455 -71.28(16)
O20 Mo5 O13 Fe3 . 1_455 167.27(13)
O7 Mo5 O13 Fe3 1_455 1_455 47.71(17)
O8 Mo5 O13 Fe4 2_665 1_445 67.82(15)
O20 Mo5 O13 Fe4 . 1_445 -53.63(14)
O7 Mo5 O13 Fe4 1_455 1_445 -173.19(13)
O16 Mo3 O14 Fe1 . 1_455 70.29(18)
O6 Mo3 O14 Fe1 . 1_455 -170.15(15)
O15 Mo3 O14 Fe1 . 1_455 -47.92(19)
Na1 Mo3 O14 Fe1 1_565 1_455 -8.4(2)
Na1 Mo3 O14 Fe1 . 1_455 148.0(3)
O16 Mo3 O14 Na1 . . -77.68(19)
O6 Mo3 O14 Na1 . . 41.9(2)
O15 Mo3 O14 Na1 . . 164.11(17)
Na1 Mo3 O14 Na1 1_565 . -156.4(2)
O16 Mo3 O15 Fe4 . 1_455 177.58(14)
O6 Mo3 O15 Fe4 . 1_455 59.51(17)
O14 Mo3 O15 Fe4 . 1_455 -63.30(17)
Na1 Mo3 O15 Fe4 1_565 1_455 170.4(2)
Na1 Mo3 O15 Fe4 . 1_455 -49.0(2)
O16 Mo3 O15 Na1 . 1_565 7.17(16)
O6 Mo3 O15 Na1 . 1_565 -110.90(14)
O14 Mo3 O15 Na1 . 1_565 126.29(13)
Na1 Mo3 O15 Na1 . 1_565 140.63(16)
O6 Mo3 O16 Fe2 . 2_666 -69.3(4)
O15 Mo3 O16 Fe2 . 2_666 172.6(4)
O14 Mo3 O16 Fe2 . 2_666 50.9(4)
Na1 Mo3 O16 Fe2 1_565 2_666 177.3(4)
Na1 Mo3 O16 Fe2 . 2_666 18.7(4)
O2 Mo4 O17 Fe2 2_666 . 92.94(19)
O19 Mo4 O17 Fe2 . . -25.4(2)
O1 Mo4 O17 Fe2 . . -147.01(17)
O16 Fe2 O17 Mo4 2_666 . -157.97(19)
O2 Fe2 O17 Mo4 . . -67.35(19)
O5 Fe2 O17 Mo4 . . 20.8(2)
O1 Fe2 O17 Mo4 2_766 . 109.15(19)
O1 Fe2 O17 Mo4 1_545 . 133.8(4)
O4 Mo2 O18 Fe1 . 1_545 -84.4(4)
O5 Mo2 O18 Fe1 . 1_545 35.5(4)
O12 Mo2 O18 Fe1 . 1_545 152.0(4)
Na1 Mo2 O18 Fe1 1_655 1_545 98.2(4)
O2 Mo4 O19 Fe1 2_666 . 59.6(5)
O17 Mo4 O19 Fe1 . . 178.9(4)
O1 Mo4 O19 Fe1 . . -58.5(5)
O6 Fe1 O19 Mo4 . . -77.4(5)
O18 Fe1 O19 Mo4 1_565 . 13.0(5)
O10 Fe1 O19 Mo4 . . 166.7(5)
O14 Fe1 O19 Mo4 1_655 . 105.1(5)
O12 Fe1 O19 Mo4 . . -163.9(5)
Na1 Fe1 O19 Mo4 1_655 . 148.1(5)
O8 Mo5 O20 Fe3 2_665 . 40.1(4)
O7 Mo5 O20 Fe3 1_455 . -80.2(3)
O13 Mo5 O20 Fe3 . . 158.4(3)
O8 Fe3 O20 Mo5 . . -26.4(3)
O11 Fe3 O20 Mo5 1_545 . -118.1(3)
O10 Fe3 O20 Mo5 . . 70.6(3)
O13 Fe3 O20 Mo5 1_655 . -34(5)
O12 Fe3 O20 Mo5 . . 150.9(3)
Mo2 O4 Na1 O14 . . -101.2(3)
Mo2 O4 Na1 O15 . 1_545 34.3(4)
Mo2 O4 Na1 O12 . 1_455 -38.0(9)
Mo2 O4 Na1 O5 . 1_455 126.5(3)
Mo2 O4 Na1 Mo2 . 1_455 100.9(5)
Mo2 O4 Na1 Fe1 . 1_455 -111.6(3)
Mo2 O4 Na1 Mo3 . 1_545 59.3(3)
Mo2 O4 Na1 Mo3 . . -105.9(3)
Mo3 O14 Na1 O4 . . -11.1(2)
Fe1 O14 Na1 O4 1_455 . -168.70(15)
Mo3 O14 Na1 O15 . 1_545 -118.09(16)
Fe1 O14 Na1 O15 1_455 1_545 84.35(18)
Mo3 O14 Na1 O12 . 1_455 178.05(13)
Fe1 O14 Na1 O12 1_455 1_455 20.49(11)
Mo3 O14 Na1 O5 . 1_455 127.44(13)
Fe1 O14 Na1 O5 1_455 1_455 -30.12(17)
Mo3 O14 Na1 Mo2 . 1_455 159.25(11)
Fe1 O14 Na1 Mo2 1_455 1_455 1.70(14)
Mo3 O14 Na1 Fe1 . 1_455 157.55(19)
Mo3 O14 Na1 Mo3 . 1_545 -116.4(3)
Fe1 O14 Na1 Mo3 1_455 1_545 86.1(3)
Fe1 O14 Na1 Mo3 1_455 . -157.55(19)
O16 Mo3 Na1 O4 . . -80.97(15)
O6 Mo3 Na1 O4 . . 27.72(14)
O15 Mo3 Na1 O4 . . 143.71(14)
O14 Mo3 Na1 O4 . . 168.8(3)
Na1 Mo3 Na1 O4 1_565 . -140.3(2)
O16 Mo3 Na1 O14 . . 110.26(18)
O6 Mo3 Na1 O14 . . -141.05(19)
O15 Mo3 Na1 O14 . . -25.1(3)
Na1 Mo3 Na1 O14 1_565 . 50.9(4)
O16 Mo3 Na1 O15 . 1_545 -162.33(18)
O6 Mo3 Na1 O15 . 1_545 -53.64(17)
O15 Mo3 Na1 O15 . 1_545 62.35(18)
O14 Mo3 Na1 O15 . 1_545 87.4(2)
Na1 Mo3 Na1 O15 1_565 1_545 138.3(2)
O16 Mo3 Na1 O12 . 1_455 108.35(14)
O6 Mo3 Na1 O12 . 1_455 -142.95(15)
O15 Mo3 Na1 O12 . 1_455 -27.0(2)
O14 Mo3 Na1 O12 . 1_455 -1.90(13)
Na1 Mo3 Na1 O12 1_565 1_455 49.0(4)
O16 Mo3 Na1 O5 . 1_455 44.59(17)
O6 Mo3 Na1 O5 . 1_455 153.29(16)
O15 Mo3 Na1 O5 . 1_455 -90.7(2)
O14 Mo3 Na1 O5 . 1_455 -65.67(16)
Na1 Mo3 Na1 O5 1_565 1_455 -14.8(4)
O16 Mo3 Na1 Mo2 . 1_455 85.17(17)
O6 Mo3 Na1 Mo2 . 1_455 -166.14(17)
O15 Mo3 Na1 Mo2 . 1_455 -50.2(2)
O14 Mo3 Na1 Mo2 . 1_455 -25.09(13)
Na1 Mo3 Na1 Mo2 1_565 1_455 25.8(4)
O16 Mo3 Na1 Fe1 . 1_455 94.70(10)
O6 Mo3 Na1 Fe1 . 1_455 -156.61(10)
O15 Mo3 Na1 Fe1 . 1_455 -40.63(17)
O14 Mo3 Na1 Fe1 . 1_455 -15.56(14)
Na1 Mo3 Na1 Fe1 1_565 1_455 35.3(3)
O16 Mo3 Na1 Mo3 . 1_545 -120.7(3)
O6 Mo3 Na1 Mo3 . 1_545 -12.0(3)
O15 Mo3 Na1 Mo3 . 1_545 104.0(3)
O14 Mo3 Na1 Mo3 . 1_545 129.1(4)
Na1 Mo3 Na1 Mo3 1_565 1_545 180.0
